data_7052055
loop_
_publ_author_name
'Alberto, Roger'
'Angst, Daniela'
'Ortner, Kirstin'
'Abram, Ulrich'
'Schubiger, P. August'
'Kaden, Thomas A.'

_publ_section_title
;
 Syntheses of a series of S6 thioether cages and their coordination
 chemistry with Ag+
;
_journal_issue 3
_journal_name_full 'New Journal of Chemistry'
_journal_page_first 409
_journal_paper_doi 10.1039/b606510b
_journal_volume 31
_journal_year 2007
_chemical_formula_moiety 'C29 H49 Ag O4 S7'
_chemical_formula_sum 'C29 H49 Ag O4 S7'
_chemical_formula_weight 793.97
_chemical_name_systematic
;
[(S6-Cage-C4-OH-CH3)(tosylato)silver(I)] polymer
;
_space_group_IT_number 14
_symmetry_cell_setting monoclinic
_symmetry_space_group_name_Hall '-P 2ybc'
_symmetry_space_group_name_H-M 'P 1 21/c 1'
_atom_sites_solution_hydrogens geom
_atom_sites_solution_primary direct
_atom_sites_solution_secondary difmap
_audit_creation_method SHELXL-97
_cell_angle_alpha 90.00
_cell_angle_beta 103.61(2)
_cell_angle_gamma 90.00
_cell_formula_units_Z 4
_cell_length_a 10.707(4)
_cell_length_b 17.737(4)
_cell_length_c 19.081(8)
_cell_measurement_reflns_used 25
_cell_measurement_temperature 208(2)
_cell_measurement_theta_max 11.50
_cell_measurement_theta_min 3.45
_cell_volume 3522(2)
_computing_cell_refinement SET4
_computing_data_collection CAD4
_computing_data_reduction 'PLATON,HELENA (Spek, 1995)'
_computing_molecular_graphics ORTEP
_computing_publication_material WINGX
_computing_structure_refinement 'SHELXL-97 (Sheldrick, 1997)'
_computing_structure_solution SHELXS86
_diffrn_ambient_temperature 208(2)
_diffrn_measured_fraction_theta_full 0.980
_diffrn_measured_fraction_theta_max 0.980
_diffrn_measurement_device_type CAD4
_diffrn_measurement_method 'omega scans'
_diffrn_radiation_monochromator graphite
_diffrn_radiation_source 'fine-focus sealed tube'
_diffrn_radiation_type MoK\a
_diffrn_radiation_wavelength 0.71073
_diffrn_reflns_av_R_equivalents 0.1338
_diffrn_reflns_av_sigmaI/netI 0.4892
_diffrn_reflns_limit_h_max 12
_diffrn_reflns_limit_h_min -1
_diffrn_reflns_limit_k_max 20
_diffrn_reflns_limit_k_min 0
_diffrn_reflns_limit_l_max 21
_diffrn_reflns_limit_l_min -21
_diffrn_reflns_number 6398
_diffrn_reflns_theta_full 24.00
_diffrn_reflns_theta_max 24.00
_diffrn_reflns_theta_min 3.02
_diffrn_standards_decay_% .5
_diffrn_standards_interval_count 300
_diffrn_standards_interval_time 3600
_diffrn_standards_number 3
_exptl_absorpt_coefficient_mu 1.020
_exptl_absorpt_correction_T_max 1.000
_exptl_absorpt_correction_T_min 0.8721
_exptl_absorpt_correction_type empirical
_exptl_absorpt_process_details DIFABS
_exptl_crystal_colour colourless
_exptl_crystal_density_diffrn 1.497
_exptl_crystal_density_method 'not measured'
_exptl_crystal_description prism
_exptl_crystal_F_000 1656
_exptl_crystal_size_max 0.15
_exptl_crystal_size_mid 0.15
_exptl_crystal_size_min 0.10
_refine_diff_density_max 0.534
_refine_diff_density_min -0.970
_refine_diff_density_rms 0.125
_refine_ls_extinction_method none
_refine_ls_goodness_of_fit_ref 0.956
_refine_ls_hydrogen_treatment constr
_refine_ls_matrix_type full
_refine_ls_number_parameters 361
_refine_ls_number_reflns 5419
_refine_ls_number_restraints 3
_refine_ls_restrained_S_all 0.962
_refine_ls_R_factor_all 0.3303
_refine_ls_R_factor_gt 0.0776
_refine_ls_shift/su_max 0.000
_refine_ls_shift/su_mean 0.000
_refine_ls_structure_factor_coef Fsqd
_refine_ls_weighting_details 'calc w=1/[\s^2^(Fo^2^)+(0.0000P)^2^+0.0000P] where P=(Fo^2^+2Fc^2^)/3'
_refine_ls_weighting_scheme calc
_refine_ls_wR_factor_gt 0.0755
_refine_ls_wR_factor_ref 0.1173
_reflns_number_gt 1717
_reflns_number_total 5419
_reflns_threshold_expression >2sigma(I)
_cod_data_source_file b606510b.txt
_cod_data_source_block ag14
_cod_original_sg_symbol_H-M P2(1)/c
_cod_database_code 7052055

loop_
_symmetry_equiv_pos_as_xyz
'x, y, z'
'-x, y+1/2, -z+1/2'
'-x, -y, -z'
'x, -y-1/2, z-1/2'

loop_
_atom_site_label
_atom_site_type_symbol
_atom_site_fract_x
_atom_site_fract_y
_atom_site_fract_z
_atom_site_U_iso_or_equiv
_atom_site_adp_type
_atom_site_occupancy
_atom_site_symmetry_multiplicity
_atom_site_calc_flag
_atom_site_refinement_flags
_atom_site_disorder_assembly
_atom_site_disorder_group
Ag1 Ag 0.34702(13) 0.14419(6) 0.07720(6) 0.0407(4) Uani 1 1 d . . .
O1 O 0.4067(11) 0.1309(5) -0.1948(5) 0.071(4) Uani 1 1 d . . .
H1 H 0.4404 0.1389 -0.1516 0.107 Uiso 1 1 calc R . .
C2 C 0.2885(15) 0.0920(7) -0.2007(7) 0.050(5) Uani 1 1 d . . .
H2A H 0.2495 0.0826 -0.2518 0.060 Uiso 1 1 calc R . .
H2B H 0.2297 0.1242 -0.1818 0.060 Uiso 1 1 calc R . .
C3 C 0.3040(14) 0.0184(7) -0.1609(7) 0.025(4) Uani 1 1 d . . .
C11 C 0.3563(13) 0.0292(7) -0.0798(6) 0.040(4) Uani 1 1 d . . .
H11A H 0.4276 0.0652 -0.0724 0.047 Uiso 1 1 calc R . .
H11B H 0.3914 -0.0190 -0.0590 0.047 Uiso 1 1 calc R . .
S12 S 0.2427(4) 0.0620(2) -0.03128(18) 0.0398(11) Uani 1 1 d . . .
C13 C 0.1944(15) -0.0257(8) 0.0034(7) 0.086(7) Uani 1 1 d . . .
H13A H 0.1031 -0.0337 -0.0187 0.103 Uiso 1 1 calc R . .
H13B H 0.2420 -0.0668 -0.0128 0.103 Uiso 1 1 calc R . .
C14 C 0.2127(15) -0.0318(7) 0.0806(7) 0.060(6) Uani 1 1 d . . .
H14A H 0.1810 0.0146 0.0984 0.072 Uiso 1 1 calc R . .
H14B H 0.3052 -0.0349 0.1023 0.072 Uiso 1 1 calc R . .
C15 C 0.1474(15) -0.0984(7) 0.1070(7) 0.052(5) Uani 1 1 d . . .
H15A H 0.1553 -0.0931 0.1590 0.063 Uiso 1 1 calc R . .
H15B H 0.0557 -0.0975 0.0834 0.063 Uiso 1 1 calc R . .
C16 C 0.2023(13) -0.1737(7) 0.0929(7) 0.048(5) Uani 1 1 d . . .
H16A H 0.2905 -0.1773 0.1221 0.058 Uiso 1 1 calc R . .
H16B H 0.2060 -0.1758 0.0421 0.058 Uiso 1 1 calc R . .
S17 S 0.1136(5) -0.2536(2) 0.1120(2) 0.0535(14) Uani 1 1 d . . .
C18 C -0.0226(12) -0.2556(8) 0.0352(6) 0.048(4) Uani 1 1 d . . .
H18A H -0.0984 -0.2691 0.0530 0.057 Uiso 1 1 calc R . .
H18B H -0.0362 -0.2040 0.0165 0.057 Uiso 1 1 calc R . .
C21 C 0.1746(12) -0.0236(7) -0.1795(6) 0.035(4) Uani 1 1 d . . .
H21A H 0.1111 0.0063 -0.1620 0.042 Uiso 1 1 calc R . .
H21B H 0.1846 -0.0717 -0.1536 0.042 Uiso 1 1 calc R . .
S22 S 0.1121(4) -0.0422(3) -0.27530(19) 0.0590(14) Uani 1 1 d . . .
C23 C -0.0181(16) -0.1126(12) -0.2693(9) 0.103(9) Uani 1 1 d . . .
H23A H -0.0498 -0.1356 -0.3169 0.123 Uiso 1 1 calc R . .
H23B H 0.0203 -0.1528 -0.2359 0.123 Uiso 1 1 calc R . .
C24 C -0.1211(19) -0.0836(11) -0.2469(9) 0.101(8) Uani 1 1 d . . .
H24A H -0.1508 -0.0381 -0.2751 0.121 Uiso 1 1 calc R . .
H24B H -0.0921 -0.0684 -0.1963 0.121 Uiso 1 1 calc R . .
C25 C -0.2352(17) -0.1378(9) -0.2539(7) 0.099(7) Uani 1 1 d . . .
H25A H -0.3019 -0.1118 -0.2356 0.119 Uiso 1 1 calc R . .
H25B H -0.2706 -0.1472 -0.3054 0.119 Uiso 1 1 calc R . .
C26 C -0.2108(14) -0.2124(7) -0.2168(6) 0.045(5) Uani 1 1 d . . .
H26A H -0.1452 -0.2400 -0.2344 0.054 Uiso 1 1 calc R . .
H26B H -0.2899 -0.2424 -0.2271 0.054 Uiso 1 1 calc R . .
S27 S -0.1569(4) -0.19718(19) -0.12076(19) 0.0411(12) Uani 1 1 d . . .
C28 C -0.1414(12) -0.2983(6) -0.0857(7) 0.035(4) Uani 1 1 d . . .
H28A H -0.2156 -0.3109 -0.0661 0.042 Uiso 1 1 calc R . .
H28B H -0.1402 -0.3331 -0.1255 0.042 Uiso 1 1 calc R . .
C31 C 0.4047(13) -0.0290(7) -0.1911(6) 0.038(4) Uani 1 1 d . . .
H31A H 0.4869 -0.0021 -0.1813 0.045 Uiso 1 1 calc R . .
H31B H 0.3743 -0.0340 -0.2435 0.045 Uiso 1 1 calc R . .
S32 S 0.4286(4) -0.12200(19) -0.15066(18) 0.0440(12) Uani 1 1 d . . .
C33 C 0.4046(14) -0.1838(6) -0.2287(6) 0.051(5) Uani 1 1 d . . .
H33A H 0.3232 -0.1712 -0.2625 0.062 Uiso 1 1 calc R . .
H33B H 0.4741 -0.1761 -0.2535 0.062 Uiso 1 1 calc R . .
C34 C 0.4025(18) -0.2670(8) -0.2056(8) 0.080(6) Uiso 1 1 d D . .
H34A H 0.4047 -0.3008 -0.2460 0.096 Uiso 1 1 calc R . .
H34B H 0.4759 -0.2784 -0.1655 0.096 Uiso 1 1 calc R . .
C35 C 0.280(2) -0.2748(12) -0.1831(12) 0.157(11) Uiso 1 1 d D . .
H35A H 0.2734 -0.2309 -0.1529 0.188 Uiso 1 1 calc R . .
H35B H 0.2108 -0.2697 -0.2269 0.188 Uiso 1 1 calc R . .
C36 C 0.251(3) -0.3369(15) -0.1471(13) 0.262(16) Uani 1 1 d D . .
H36A H 0.3122 -0.3367 -0.1000 0.314 Uiso 1 1 calc R . .
H36B H 0.2724 -0.3808 -0.1732 0.314 Uiso 1 1 calc R . .
S37 S 0.1054(5) -0.3554(3) -0.1306(2) 0.0981(18) Uani 1 1 d . . .
C38 C 0.1019(13) -0.2940(7) -0.0564(7) 0.041(4) Uani 1 1 d . . .
H38A H 0.1782 -0.3029 -0.0175 0.049 Uiso 1 1 calc R . .
H38B H 0.1041 -0.2415 -0.0720 0.049 Uiso 1 1 calc R . .
C4 C -0.0199(15) -0.3069(8) -0.0280(7) 0.034(4) Uani 1 1 d . . .
C5 C -0.0227(13) -0.3906(7) -0.0003(6) 0.055(5) Uani 1 1 d . . .
H5A H 0.0541 -0.4002 0.0372 0.082 Uiso 1 1 calc R . .
H5B H -0.0260 -0.4252 -0.0400 0.082 Uiso 1 1 calc R . .
H5C H -0.0980 -0.3977 0.0190 0.082 Uiso 1 1 calc R . .
O40 O 0.4001(9) 0.2637(4) 0.0281(4) 0.051(3) Uani 1 1 d . . .
O41 O 0.5197(11) 0.2007(6) -0.0484(6) 0.077(4) Uani 1 1 d . . .
O42 O 0.3049(11) 0.2396(6) -0.0966(5) 0.081(4) Uani 1 1 d . . .
S43 S 0.4210(5) 0.2558(2) -0.0445(2) 0.0474(14) Uani 1 1 d . . .
C51 C 0.4745(15) 0.3431(7) -0.0657(6) 0.038(4) Uani 1 1 d . . .
C52 C 0.4006(16) 0.4046(9) -0.0656(7) 0.058(5) Uani 1 1 d . . .
H52 H 0.3222 0.3989 -0.0520 0.070 Uiso 1 1 calc R . .
C53 C 0.4341(15) 0.4752(8) -0.0843(7) 0.042(4) Uani 1 1 d . . .
H53 H 0.3773 0.5157 -0.0849 0.050 Uiso 1 1 calc R . .
C54 C 0.5533(16) 0.4878(8) -0.1028(7) 0.036(4) Uani 1 1 d . . .
C55 C 0.6239(16) 0.4256(9) -0.1027(7) 0.058(6) Uani 1 1 d . . .
H55 H 0.7020 0.4314 -0.1164 0.069 Uiso 1 1 calc R . .
C56 C 0.5936(13) 0.3544(9) -0.0845(6) 0.048(4) Uani 1 1 d . . .
H56 H 0.6505 0.3140 -0.0844 0.057 Uiso 1 1 calc R . .
C57 C 0.5916(14) 0.5635(7) -0.1259(6) 0.055(5) Uani 1 1 d . . .
H57A H 0.6783 0.5752 -0.0994 0.082 Uiso 1 1 calc R . .
H57B H 0.5330 0.6016 -0.1161 0.082 Uiso 1 1 calc R . .
H57C H 0.5881 0.5626 -0.1771 0.082 Uiso 1 1 calc R . .

loop_
_atom_site_aniso_label
_atom_site_aniso_U_11
_atom_site_aniso_U_22
_atom_site_aniso_U_33
_atom_site_aniso_U_23
_atom_site_aniso_U_13
_atom_site_aniso_U_12
Ag1 0.0427(9) 0.0390(7) 0.0399(7) 0.0027(7) 0.0090(6) 0.0031(9)
O1 0.119(12) 0.050(8) 0.056(7) 0.006(6) 0.042(8) 0.002(8)
C2 0.082(17) 0.036(10) 0.037(9) 0.003(8) 0.024(11) 0.011(10)
C3 0.029(11) 0.018(8) 0.027(8) 0.006(7) 0.005(8) 0.004(8)
C11 0.039(12) 0.026(8) 0.051(10) 0.010(7) 0.006(9) 0.020(9)
S12 0.038(3) 0.048(2) 0.036(2) -0.001(2) 0.014(2) -0.007(2)
C13 0.073(16) 0.099(14) 0.086(14) 0.034(12) 0.018(12) -0.061(13)
C14 0.090(17) 0.032(10) 0.065(12) 0.019(9) 0.031(12) -0.008(10)
C15 0.080(16) 0.040(10) 0.045(10) 0.009(8) 0.032(10) 0.007(11)
C16 0.013(11) 0.056(11) 0.070(12) 0.016(8) -0.003(9) -0.009(9)
S17 0.055(4) 0.051(3) 0.053(3) 0.017(2) 0.009(3) 0.002(3)
C18 0.020(11) 0.077(12) 0.039(9) 0.010(9) -0.006(9) 0.009(10)
C21 0.019(11) 0.047(9) 0.036(9) -0.018(7) 0.004(8) 0.006(8)
S22 0.049(4) 0.091(4) 0.035(2) -0.012(2) 0.005(2) -0.006(3)
C23 0.016(14) 0.20(2) 0.081(15) -0.060(14) -0.010(12) -0.024(15)
C24 0.10(2) 0.12(2) 0.067(14) 0.022(13) -0.009(15) -0.077(17)
C25 0.16(2) 0.072(13) 0.032(9) 0.020(10) -0.034(11) -0.051(16)
C26 0.040(12) 0.042(10) 0.049(10) -0.005(8) 0.004(9) -0.032(9)
S27 0.041(3) 0.041(2) 0.041(2) -0.0040(19) 0.008(2) 0.001(2)
C28 0.009(10) 0.020(8) 0.077(12) 0.006(8) 0.010(9) 0.005(8)
C31 0.030(11) 0.046(9) 0.029(8) 0.006(7) -0.007(8) 0.021(9)
S32 0.041(3) 0.042(3) 0.046(2) -0.0043(19) 0.003(2) 0.003(2)
C33 0.047(13) 0.053(10) 0.052(10) -0.010(8) 0.007(9) -0.018(9)
C36 0.33(5) 0.28(4) 0.24(3) -0.08(3) 0.20(3) -0.04(4)
S37 0.074(5) 0.135(5) 0.096(4) -0.035(4) 0.042(3) 0.022(5)
C38 0.023(11) 0.024(8) 0.069(11) -0.006(8) -0.002(9) 0.006(8)
C4 0.032(13) 0.040(10) 0.030(9) 0.020(8) 0.004(9) -0.002(9)
C5 0.022(12) 0.086(13) 0.054(10) 0.008(9) 0.003(9) -0.003(10)
O40 0.065(9) 0.043(6) 0.049(6) 0.001(5) 0.022(6) -0.018(6)
O41 0.092(11) 0.055(7) 0.112(10) 0.003(7) 0.079(9) -0.009(8)
O42 0.094(11) 0.082(9) 0.057(7) -0.002(6) -0.005(7) -0.064(8)
S43 0.063(4) 0.034(3) 0.050(3) -0.004(2) 0.024(3) -0.014(3)
C51 0.064(14) 0.007(9) 0.039(9) -0.006(7) 0.007(9) 0.016(9)
C52 0.058(15) 0.056(12) 0.066(11) 0.005(10) 0.027(11) -0.041(11)
C53 0.037(13) 0.036(10) 0.051(10) -0.001(8) 0.009(10) 0.011(9)
C54 0.032(13) 0.033(10) 0.040(10) -0.010(8) 0.000(9) -0.008(10)
C55 0.054(16) 0.055(12) 0.072(13) 0.028(10) 0.030(12) -0.008(11)
C56 0.031(12) 0.065(11) 0.060(10) 0.020(10) 0.037(9) 0.016(11)
C57 0.075(15) 0.033(9) 0.062(11) -0.004(8) 0.030(10) -0.008(10)

loop_
_atom_type_symbol
_atom_type_description
_atom_type_scat_dispersion_real
_atom_type_scat_dispersion_imag
_atom_type_scat_source
C C 0.0033 0.0016 'International Tables Vol C Tables 4.2.6.8 and 6.1.1.4'
H H 0.0000 0.0000 'International Tables Vol C Tables 4.2.6.8 and 6.1.1.4'
O O 0.0106 0.0060 'International Tables Vol C Tables 4.2.6.8 and 6.1.1.4'
S S 0.1246 0.1234 'International Tables Vol C Tables 4.2.6.8 and 6.1.1.4'
Ag Ag -0.8971 1.1015 'International Tables Vol C Tables 4.2.6.8 and 6.1.1.4'

loop_
_geom_angle_atom_site_label_1
_geom_angle_atom_site_label_2
_geom_angle_atom_site_label_3
_geom_angle
_geom_angle_site_symmetry_1
_geom_angle_site_symmetry_3
_geom_angle_publ_flag
O40 Ag1 S32 94.1(2) . 3_655 ?
O40 Ag1 S27 94.6(2) . 3 ?
S32 Ag1 S27 127.41(12) 3_655 3 ?
O40 Ag1 S12 106.3(2) . . ?
S32 Ag1 S12 122.64(13) 3_655 . ?
S27 Ag1 S12 104.07(13) 3 . ?
O1 C2 C3 113.1(13) . . ?
C2 C3 C11 111.9(10) . . ?
C2 C3 C21 108.5(12) . . ?
C11 C3 C21 113.0(11) . . ?
C2 C3 C31 106.3(11) . . ?
C11 C3 C31 108.5(11) . . ?
C21 C3 C31 108.3(10) . . ?
C3 C11 S12 115.6(10) . . ?
C11 S12 C13 101.4(7) . . ?
C11 S12 Ag1 112.5(5) . . ?
C13 S12 Ag1 107.5(5) . . ?
C14 C13 S12 117.1(11) . . ?
C13 C14 C15 115.7(12) . . ?
C16 C15 C14 113.6(12) . . ?
C15 C16 S17 114.6(10) . . ?
C16 S17 C18 102.4(6) . . ?
C4 C18 S17 119.5(10) . . ?
C3 C21 S22 114.7(9) . . ?
C21 S22 C23 99.2(7) . . ?
C24 C23 S22 115.3(16) . . ?
C23 C24 C25 114.8(18) . . ?
C26 C25 C24 117.8(15) . . ?
C25 C26 S27 109.1(9) . . ?
C26 S27 C28 101.3(6) . . ?
C26 S27 Ag1 107.2(5) . 3 ?
C28 S27 Ag1 104.0(4) . 3 ?
C4 C28 S27 110.0(9) . . ?
C3 C31 S32 111.6(9) . . ?
C31 S32 C33 102.7(5) . . ?
C31 S32 Ag1 113.6(5) . 3_655 ?
C33 S32 Ag1 107.2(5) . 3_655 ?
C34 C33 S32 110.6(9) . . ?
C35 C34 C33 104.2(15) . . ?
C36 C35 C34 123(2) . . ?
C35 C36 S37 125(2) . . ?
C36 S37 C38 102.8(10) . . ?
C4 C38 S37 111.4(10) . . ?
C28 C4 C18 110.3(12) . . ?
C28 C4 C38 112.6(11) . . ?
C18 C4 C38 111.5(12) . . ?
C28 C4 C5 105.0(12) . . ?
C18 C4 C5 107.0(10) . . ?
C38 C4 C5 110.0(12) . . ?
S43 O40 Ag1 112.5(4) . . ?
O42 S43 O41 110.6(7) . . ?
O42 S43 O40 112.2(6) . . ?
O41 S43 O40 112.9(6) . . ?
O42 S43 C51 107.4(7) . . ?
O41 S43 C51 107.7(7) . . ?
O40 S43 C51 105.6(6) . . ?
C52 C51 C56 116.7(14) . . ?
C52 C51 S43 119.8(13) . . ?
C56 C51 S43 123.6(12) . . ?
C51 C52 C53 123.3(16) . . ?
C52 C53 C54 120.9(15) . . ?
C55 C54 C53 114.3(14) . . ?
C55 C54 C57 123.1(16) . . ?
C53 C54 C57 122.5(14) . . ?
C54 C55 C56 126.5(17) . . ?
C55 C56 C51 118.4(15) . . ?

loop_
_geom_bond_atom_site_label_1
_geom_bond_atom_site_label_2
_geom_bond_distance
_geom_bond_site_symmetry_2
_geom_bond_publ_flag
Ag1 O40 2.438(8) . ?
Ag1 S32 2.511(4) 3_655 ?
Ag1 S27 2.552(4) 3 ?
Ag1 S12 2.563(4) . ?
O1 C2 1.421(15) . ?
C2 C3 1.501(15) . ?
C3 C11 1.528(14) . ?
C3 C21 1.539(16) . ?
C3 C31 1.579(15) . ?
C11 S12 1.790(13) . ?
S12 C13 1.812(13) . ?
C13 C14 1.445(15) . ?
C14 C15 1.519(16) . ?
C15 C16 1.508(15) . ?
C16 S17 1.791(12) . ?
S17 C18 1.808(12) . ?
C18 C4 1.517(16) . ?
C21 S22 1.823(10) . ?
S22 C23 1.896(19) . ?
C23 C24 1.37(2) . ?
C24 C25 1.535(19) . ?
C25 C26 1.495(16) . ?
C26 S27 1.807(11) . ?
S27 C28 1.908(11) . ?
S27 Ag1 2.552(4) 3 ?
C28 C4 1.502(16) . ?
C31 S32 1.814(12) . ?
S32 C33 1.818(11) . ?
S32 Ag1 2.511(4) 3_655 ?
C33 C34 1.543(16) . ?
C34 C35 1.481(14) . ?
C35 C36 1.372(14) . ?
C36 S37 1.69(2) . ?
S37 C38 1.793(12) . ?
C38 C4 1.543(17) . ?
C4 C5 1.577(15) . ?
O40 S43 1.460(8) . ?
O41 S43 1.455(10) . ?
O42 S43 1.427(10) . ?
S43 C51 1.731(13) . ?
C51 C52 1.348(18) . ?
C51 C56 1.418(17) . ?
C52 C53 1.373(16) . ?
C53 C54 1.420(19) . ?
C54 C55 1.336(17) . ?
C54 C57 1.500(15) . ?
C55 C56 1.369(17) . ?
